data_4030423
loop_
_publ_author_name
'Ammor, S.'
'Coquerel, G.'
'Perez, G.'
'Robert, F.'

_publ_section_title
;
 Structure of the gamma' form of copper (II) quinolinolate and structural
 filiations to related M2+ complexes
;
_journal_name_full 'European Journal of Solid State and Inorganic Chemistry'
_journal_page_first 445
_journal_page_last 453
_journal_volume 29
_journal_year 1992
_chemical_formula_sum 'C18 H12 Cu N2 O2'
_chemical_formula_weight 351.85
_space_group_IT_number 14
_symmetry_cell_setting monoclinic
_symmetry_Int_Tables_number 14
_symmetry_space_group_name_Hall '-P 2ybc'
_symmetry_space_group_name_H-M 'P 1 21/c 1'
_cell_angle_alpha 90
_cell_angle_beta 120.48(2)
_cell_angle_gamma 90
_cell_formula_units_Z 2
_cell_length_a 10.213(2)
_cell_length_b 5.075(1)
_cell_length_c 15.325(2)
_cell_volume 684.5(3)
_diffrn_ambient_temperature 293
_diffrn_radiation_probe x-ray
_diffrn_radiation_type MoK\a
_diffrn_radiation_wavelength 0.71069
_exptl_absorpt_coefficient_mu 1.607
_exptl_crystal_density_diffrn 1.707
_exptl_crystal_F_000 358
_refine_ls_number_reflns 855
_refine_ls_R_factor_gt 0.04
_cod_data_source_file EJSSIC-1992-29-445-453.cif
_cod_data_source_block copper-quinolinolate
_cod_original_sg_symbol_H-M 'P 21/c'
_cod_database_code 4030423

loop_
_symmetry_equiv_pos_site_id
_symmetry_equiv_pos_as_xyz
1 x,y,z
2 -x,1/2+y,1/2-z
3 -x,-y,-z
4 x,1/2-y,1/2+z

loop_
_atom_site_label
_atom_site_type_symbol
_atom_site_thermal_displace_type
_atom_site_fract_x
_atom_site_fract_y
_atom_site_fract_z
_atom_site_occupancy
_atom_site_U_iso_or_equiv
Cu Cu Uiso 0.00000 0.00000 0.00000 1.000 0.0326
O1 O Uiso 0.0826(4) 0.2217(8) 0.1174(3) 1.000 0.0364
N1 N Uiso 0.1207(5) 0.2178(9) -0.0391(3) 1.000 0.0343
C2 C Uiso 0.1296(6) 0.2160(10) -0.1225(4) 1.000 0.0399
C3 C Uiso 0.2230(7) 0.3930(10) -0.1365(4) 1.000 0.0445
C4 C Uiso 0.3066(7) 0.5690(10) -0.0637(5) 1.000 0.0440
C5 C Uiso 0.3778(6) 0.7620(10) 0.1044(4) 1.000 0.0424
C6 C Uiso 0.3541(6) 0.7600(10) 0.1848(4) 1.000 0.0424
C7 C Uiso 0.2552(6) 0.5810(10) 0.1913(4) 1.000 0.0392
C8 C Uiso 0.1786(6) 0.3990(10) 0.1176(4) 1.000 0.0317
C9 C Uiso 0.2022(6) 0.3990(10) 0.0337(4) 1.000 0.0308
C10 C Uiso 0.2999(6) 0.5810(10) 0.0261(4) 1.000 0.0354
H2 H Uiso 0.06800 0.09020 -0.16960 1.000 0.0537
H3 H Uiso 0.22540 0.41660 -0.19970 1.000 0.0537
H4 H Uiso 0.37340 0.67030 -0.06700 1.000 0.0537
H5 H Uiso 0.44450 0.90980 0.10150 1.000 0.0537
H6 H Uiso 0.40200 0.88580 0.23150 1.000 0.0537
H7 H Uiso 0.23630 0.59950 0.23900 1.000 0.0537

loop_
_atom_type_symbol
_atom_type_description
_atom_type_scat_dispersion_real
_atom_type_scat_dispersion_imag
_atom_type_scat_source
C C 0.0033 0.0016 ' International Tables Vol C Tables 4.2.6.8 and 6.1.1.4'
H H 0.0000 0.0000 ' International Tables Vol C Tables 4.2.6.8 and 6.1.1.4'
Cu Cu 0.3201 1.2651 ' International Tables Vol C Tables 4.2.6.8 and 6.1.1.4'
N N 0.0061 0.0033 ' International Tables Vol C Tables 4.2.6.8 and 6.1.1.4'
O O 0.0106 0.0060 ' International Tables Vol C Tables 4.2.6.8 and 6.1.1.4'

loop_
_geom_angle_atom_site_label_1
_geom_angle_atom_site_label_2
_geom_angle_atom_site_label_3
_geom_angle
_geom_angle_site_symmetry_1
_geom_angle_site_symmetry_3
_geom_angle_publ_flag
O1 Cu N1 84.86(18) . . yes
O1 Cu O1 180.00 . 3_555 yes
O1 Cu N1 95.14(18) . 3_555 yes
O1 Cu N1 95.14(18) 3_555 . yes
N1 Cu N1 180.00 . 3_555 yes
O1 Cu N1 84.86(18) 3_555 3_555 yes
Cu O1 C8 111.9(4) . . yes
Cu N1 C2 130.6(4) . . yes
Cu N1 C9 110.4(4) . . yes
C2 N1 C9 118.9(5) . . yes
N1 C2 C3 121.8(5) . . yes
C2 C3 C4 119.6(6) . . no
C3 C4 C10 120.9(6) . . no
C6 C5 C10 119.0(6) . . no
C5 C6 C7 122.1(5) . . no
C6 C7 C8 121.0(6) . . no
O1 C8 C7 125.1(6) . . yes
O1 C8 C9 117.4(5) . . yes
C7 C8 C9 117.5(6) . . no
N1 C9 C8 115.4(5) . . yes
N1 C9 C10 122.8(5) . . yes
C8 C9 C10 121.8(5) . . no
C4 C10 C5 125.3(6) . . no
C4 C10 C9 116.0(5) . . no
C5 C10 C9 118.7(5) . . no
N1 C2 H2 114.00 . . no
C3 C2 H2 124.00 . . no
C2 C3 H3 126.00 . . no
C4 C3 H3 114.00 . . no
C3 C4 H4 122.00 . . no
C10 C4 H4 117.00 . . no
C6 C5 H5 118.00 . . no
C10 C5 H5 123.00 . . no
C5 C6 H6 116.00 . . no
C7 C6 H6 122.00 . . no
C6 C7 H7 118.00 . . no
C8 C7 H7 120.00 . . no

loop_
_geom_bond_atom_site_label_1
_geom_bond_atom_site_label_2
_geom_bond_distance
_geom_bond_site_symmetry_2
_geom_bond_publ_flag
Cu O1 1.917(4) . yes
Cu N1 1.962(5) . yes
Cu O1 1.917(4) 3_555 yes
Cu N1 1.962(5) 3_555 yes
O1 C8 1.330(8) . yes
N1 C2 1.327(7) . yes
N1 C9 1.357(7) . yes
C2 C3 1.404(9) . no
C3 C4 1.344(8) . no
C4 C10 1.413(9) . no
C5 C6 1.371(8) . no
C5 C10 1.396(7) . no
C6 C7 1.399(9) . no
C7 C8 1.358(7) . no
C8 C9 1.423(8) . no
C9 C10 1.407(9) . no
C2 H2 0.9300 . no
C3 H3 0.9900 . no
C4 H4 0.8800 . no
C5 H5 1.0300 . no
C6 H6 0.9000 . no
C7 H7 0.8500 . no

loop_
_geom_hbond_atom_site_label_D
_geom_hbond_atom_site_label_H
_geom_hbond_atom_site_label_A
_geom_hbond_distance_DH
_geom_hbond_distance_HA
_geom_hbond_distance_DA
_geom_hbond_angle_DHA
_geom_hbond_site_symmetry_A
_geom_hbond_publ_flag
C2 H2 O1 0.9300 2.6000 3.132(7) 117.00 3_555 yes
C3 H3 O1 0.9900 2.5200 3.337(7) 140.00 4_554 yes

loop_
_geom_torsion_atom_site_label_1
_geom_torsion_atom_site_label_2
_geom_torsion_atom_site_label_3
_geom_torsion_atom_site_label_4
_geom_torsion
_geom_torsion_site_symmetry_1
_geom_torsion_publ_flag
N1 Cu O1 C8 -1.7(4) . no
N1 Cu O1 C8 178.3(4) 3_555 no
O1 Cu N1 C2 -175.9(5) . no
O1 Cu N1 C9 2.3(4) . no
O1 Cu N1 C2 4.1(5) 3_555 no
O1 Cu N1 C9 -177.7(4) 3_555 no
Cu O1 C8 C7 -179.5(5) . no
Cu O1 C8 C9 0.9(6) . no
Cu N1 C2 C3 179.2(4) . no
C9 N1 C2 C3 1.2(9) . no
Cu N1 C9 C8 -2.4(6) . no
Cu N1 C9 C10 179.6(5) . no
C2 N1 C9 C8 176.0(5) . no
C2 N1 C9 C10 -2.0(9) . no
N1 C2 C3 C4 0.3(9) . no
C2 C3 C4 C10 -1.0(10) . no
C3 C4 C10 C5 -177.6(6) . no
C3 C4 C10 C9 0.3(9) . no
C10 C5 C6 C7 0.5(9) . no
C6 C5 C10 C4 176.4(6) . no
C6 C5 C10 C9 -1.4(9) . no
C5 C6 C7 C8 0.4(9) . no
C6 C7 C8 O1 -180.0(5) . no
C6 C7 C8 C9 -0.4(9) . no
O1 C8 C9 N1 1.1(8) . no
O1 C8 C9 C10 179.1(5) . no
C7 C8 C9 N1 -178.6(5) . no
C7 C8 C9 C10 -0.5(9) . no
N1 C9 C10 C4 1.3(9) . no
N1 C9 C10 C5 179.3(5) . no
C8 C9 C10 C4 -176.6(6) . no
C8 C9 C10 C5 1.4(9) . no
